data_4026673
loop_
_publ_author_name
'Irena \<Skori\'c'
'Ilijana Kika\<s'
'Margit Kov\'acs'
'Lajos Fodor'
'\<Zeljko Marini\'c'
'Kre\<simir Mol\<canov'
'Biserka Koji\'c-Prodi\'c'
'Ott\'o Horv\'ath'

_publ_section_title
;
 Synthesis, Photochemistry, and Photophysics of Butadiene Derivatives:
 Influence of the Methyl Group on the Molecular Structure and Photoinduced
 Behavior
;
_journal_name_full 'Journal of Organic Chemistry'
_journal_page_first 8641
_journal_page_last 8657
_journal_paper_doi 10.1021/jo200691x
_journal_volume 76
_journal_year 2011
_chemical_formula_moiety 'C26 H22'
_chemical_formula_sum 'C26 H22'
_chemical_formula_weight 334.46
_space_group_IT_number 2
_symmetry_cell_setting triclinic
_symmetry_space_group_name_Hall '-P 1'
_symmetry_space_group_name_H-M 'P -1'
_audit_creation_date 2011-03-30T10:43:07-00:00
_audit_creation_method 'WinGX routine CIF_UPDATE'
_cell_angle_alpha 108.133(3)
_cell_angle_beta 98.064(3)
_cell_angle_gamma 97.899(3)
_cell_formula_units_Z 4
_cell_length_a 11.1555(4)
_cell_length_b 12.8987(4)
_cell_length_c 15.0353(6)
_cell_measurement_reflns_used 9387
_cell_measurement_temperature 293(2)
_cell_measurement_theta_max 75.9375
_cell_measurement_theta_min 3.1505
_cell_volume 1997.62(13)
_computing_cell_refinement
;
        CrysAlisPro, Oxford Diffraction Ltd.,
        Version 1.171.34.40 (release 27-08-2010 CrysAlis171 .NET)
        (compiled Aug 27 2010,11:50:40)
;
_computing_data_collection
;
        CrysAlisPro, Oxford Diffraction Ltd.,
        Version 1.171.34.40 (release 27-08-2010 CrysAlis171 .NET)
        (compiled Aug 27 2010,11:50:40)
;
_computing_data_reduction
;
        CrysAlisPro, Oxford Diffraction Ltd.,
        Version 1.171.34.40 (release 27-08-2010 CrysAlis171 .NET)
        (compiled Aug 27 2010,11:50:40)
;
_computing_molecular_graphics 'Ortep-3 for Windows (Farrugia, 1997)'
_computing_publication_material 'WinGX publication routines (Farrugia, 1999)'
_computing_structure_refinement 'SHELXL-97 (Sheldrick, 1997)'
_computing_structure_solution 'SHELXS-97 (Sheldrick, 1997)'
_diffrn_ambient_temperature 293(2)
_diffrn_measured_fraction_theta_full 0.985
_diffrn_measured_fraction_theta_max 0.985
_diffrn_measurement_device_type 'Xcalibur, Ruby'
_diffrn_measurement_method '\w scans'
_diffrn_radiation_probe x-ray
_diffrn_radiation_type CuK\a
_diffrn_radiation_wavelength 1.54184
_diffrn_reflns_av_R_equivalents 0.0317
_diffrn_reflns_limit_h_max 13
_diffrn_reflns_limit_h_min -13
_diffrn_reflns_limit_k_max 16
_diffrn_reflns_limit_k_min -11
_diffrn_reflns_limit_l_max 18
_diffrn_reflns_limit_l_min -18
_diffrn_reflns_number 18925
_diffrn_reflns_theta_full 76.13
_diffrn_reflns_theta_max 76.13
_diffrn_reflns_theta_min 3.15
_exptl_absorpt_coefficient_mu 0.471
_exptl_absorpt_correction_T_max 1
_exptl_absorpt_correction_T_min 0.63343
_exptl_absorpt_correction_type multi-scan
_exptl_crystal_colour colourless
_exptl_crystal_density_diffrn 1.112
_exptl_crystal_description plate
_exptl_crystal_F_000 712
_exptl_crystal_size_max 0.35
_exptl_crystal_size_mid 0.3
_exptl_crystal_size_min 0.04
_refine_diff_density_max 0.153
_refine_diff_density_min -0.152
_refine_ls_extinction_method none
_refine_ls_goodness_of_fit_ref 1.086
_refine_ls_hydrogen_treatment refall
_refine_ls_matrix_type full
_refine_ls_number_parameters 645
_refine_ls_number_reflns 8220
_refine_ls_number_restraints 0
_refine_ls_restrained_S_all 1.086
_refine_ls_R_factor_gt 0.0614
_refine_ls_shift/su_max 0.005
_refine_ls_structure_factor_coef Fsqd
_refine_ls_weighting_details 'calc w=1/[\s^2^(Fo^2^)+(0.0961P)^2^+0.2758P] where P=(Fo^2^+2Fc^2^)/3'
_refine_ls_weighting_scheme calc
_refine_ls_wR_factor_ref 0.2033
_reflns_number_gt 6485
_reflns_number_total 8220
_reflns_threshold_expression >2sigma(I)
_cod_data_source_file jo200691x_si_003.cif
_cod_data_source_block irena-vv_4
_cod_original_cell_volume 1997.62(12)
_cod_database_code 4026673

loop_
_symmetry_equiv_pos_as_xyz
'x, y, z'
'-x, -y, -z'

loop_
_atom_site_label
_atom_site_type_symbol
_atom_site_fract_x
_atom_site_fract_y
_atom_site_fract_z
_atom_site_U_iso_or_equiv
_atom_site_adp_type
_atom_site_occupancy
_atom_site_calc_flag
H9A H 0.859(2) 0.856(2) 0.1218(17) 0.083(7) Uiso 1 d
H8A H 0.784(2) 1.041(2) 0.0753(18) 0.089(7) Uiso 1 d
H19A H 0.226(2) 0.7158(19) -0.0151(17) 0.079(6) Uiso 1 d
H9B H -0.346(2) 0.279(2) -0.4232(17) 0.077(6) Uiso 1 d
H18A H 0.311(2) 0.7721(18) -0.1722(16) 0.074(6) Uiso 1 d
H5B H -0.817(2) 0.152(2) -0.6535(19) 0.094(8) Uiso 1 d
H5A H 0.376(2) 0.594(2) -0.0168(19) 0.093(7) Uiso 1 d
H2A H 0.704(2) 0.8526(19) 0.2170(17) 0.078(6) Uiso 1 d
H17B H -0.654(2) 0.421(2) -0.5418(16) 0.079(6) Uiso 1 d
H8B H -0.392(2) 0.493(2) -0.3030(17) 0.084(7) Uiso 1 d
H12B H -0.190(3) 0.187(2) -0.440(2) 0.104(9) Uiso 1 d
H19B H -0.964(2) 0.248(2) -0.5807(17) 0.081(6) Uiso 1 d
H10B H -0.184(2) 0.460(2) -0.2694(18) 0.083(7) Uiso 1 d
H18B H -0.842(3) 0.457(3) -0.587(2) 0.110(9) Uiso 1 d
H12A H 1.037(3) 0.816(2) 0.1822(19) 0.092(7) Uiso 1 d
H10A H 0.998(2) 1.0536(19) 0.1129(15) 0.073(6) Uiso 1 d
H14B H 0.179(3) 0.203(3) -0.368(2) 0.132(11) Uiso 1 d
H4B H -0.775(3) -0.013(3) -0.631(2) 0.112(9) Uiso 1 d
H2B H -0.523(2) 0.182(2) -0.3891(18) 0.081(7) Uiso 1 d
H7B H -0.596(2) 0.434(2) -0.3739(16) 0.081(6) Uiso 1 d
H22B H -1.147(2) 0.136(2) -0.6504(18) 0.090(7) Uiso 1 d
H17A H 0.511(2) 0.8017(19) -0.1013(16) 0.078(6) Uiso 1 d
H20A H 0.099(2) 0.727(2) -0.1865(19) 0.090(7) Uiso 1 d
H25A H -0.292(4) 0.690(3) -0.155(3) 0.132(12) Uiso 1 d
H26A H -0.114(2) 0.724(2) -0.1976(18) 0.081(8) Uiso 1 d
H13A H 1.224(3) 0.757(3) 0.215(2) 0.108(9) Uiso 1 d
H3A H 0.619(2) 0.688(2) 0.2414(18) 0.085(7) Uiso 1 d
H20B H -1.049(3) 0.427(2) -0.6147(19) 0.099(8) Uiso 1 d
H7A H 0.583(2) 0.965(2) 0.0513(17) 0.083(7) Uiso 1 d
H16A H 1.210(2) 1.070(2) 0.1171(18) 0.091(7) Uiso 1 d
H26B H -1.264(3) 0.424(3) -0.615(2) 0.120(11) Uiso 1 d
H4A H 0.450(2) 0.564(2) 0.1262(19) 0.094(7) Uiso 1 d
H3B H -0.627(3) 0.007(2) -0.490(2) 0.101(8) Uiso 1 d
H13B H -0.014(3) 0.104(3) -0.457(2) 0.118(10) Uiso 1 d
H15A H 1.400(3) 1.021(3) 0.151(2) 0.114(9) Uiso 1 d
H23B H -1.343(3) 0.054(3) -0.671(3) 0.129(12) Uiso 1 d
H16B H 0.026(3) 0.470(3) -0.237(2) 0.123(10) Uiso 1 d
H15B H 0.195(4) 0.386(4) -0.260(3) 0.163(15) Uiso 1 d
H22A H 0.060(3) 0.626(3) 0.009(2) 0.125(11) Uiso 1 d
H14A H 1.410(3) 0.862(2) 0.205(2) 0.108(9) Uiso 1 d
H24A H -0.323(4) 0.609(4) -0.024(3) 0.166(15) Uiso 1 d
H23A H -0.148(4) 0.571(4) 0.048(3) 0.170(16) Uiso 1 d
H24B H -1.520(4) 0.144(3) -0.668(3) 0.138(12) Uiso 1 d
H25B H -1.475(4) 0.341(3) -0.629(3) 0.165(15) Uiso 1 d
C10A C 0.98653(19) 0.98245(18) 0.12247(16) 0.0730(5) Uani 1 d
C1A C 0.59311(16) 0.82061(16) 0.08435(14) 0.0648(4) Uani 1 d
C9A C 0.87186(18) 0.92866(17) 0.11265(15) 0.0707(5) Uani 1 d
C11B C -0.10109(18) 0.33626(18) -0.33613(15) 0.0718(5) Uani 1 d
C20B C -1.0605(2) 0.3538(2) -0.60962(16) 0.0773(5) Uani 1 d
C11A C 1.10244(17) 0.94685(17) 0.14580(14) 0.0684(4) Uani 1 d
C9B C -0.32288(18) 0.35250(17) -0.36935(15) 0.0693(5) Uani 1 d
C6A C 0.49215(16) 0.74636(17) 0.01759(14) 0.0666(4) Uani 1 d
C2A C 0.63783(18) 0.79707(19) 0.16579(15) 0.0717(5) Uani 1 d
C19A C 0.21729(18) 0.72250(18) -0.07848(15) 0.0708(5) Uani 1 d
C10B C -0.20725(19) 0.39012(17) -0.32053(16) 0.0727(5) Uani 1 d
C20A C 0.10338(19) 0.71122(18) -0.12708(16) 0.0746(5) Uani 1 d
C7A C 0.64523(18) 0.92441(18) 0.07074(16) 0.0728(5) Uani 1 d
C21B C -1.1860(2) 0.29208(19) -0.62615(14) 0.0754(5) Uani 1 d
C7B C -0.54089(19) 0.38011(17) -0.38985(15) 0.0708(5) Uani 1 d
C6B C -0.69683(17) 0.26205(17) -0.53466(14) 0.0688(4) Uani 1 d
C19B C -0.9554(2) 0.3201(2) -0.58798(16) 0.0763(5) Uani 1 d
C3A C 0.5851(2) 0.7031(2) 0.18202(18) 0.0814(6) Uani 1 d
C1B C -0.60335(17) 0.27108(16) -0.45691(14) 0.0664(4) Uani 1 d
C17A C 0.44506(19) 0.7690(2) -0.06992(15) 0.0752(5) Uani 1 d
C12A C 1.1094(2) 0.85582(19) 0.17600(16) 0.0752(5) Uani 1 d
C17B C -0.7245(2) 0.36420(19) -0.55037(16) 0.0758(5) Uani 1 d
C21A C -0.01324(18) 0.68161(17) -0.09894(16) 0.0772(5) Uani 1 d
C18B C -0.8360(2) 0.3870(2) -0.57473(17) 0.0800(6) Uani 1 d
C8A C 0.76458(19) 0.97130(18) 0.08635(17) 0.0748(5) Uani 1 d
C8B C -0.4209(2) 0.41377(17) -0.34961(15) 0.0730(5) Uani 1 d
C16A C 1.2122(2) 1.0058(2) 0.13697(17) 0.0790(5) Uani 1 d
C18A C 0.32699(19) 0.7555(2) -0.11179(15) 0.0760(5) Uani 1 d
C5A C 0.44206(19) 0.65085(19) 0.03403(18) 0.0779(5) Uani 1 d
C2B C -0.5787(2) 0.17307(18) -0.44318(18) 0.0768(5) Uani 1 d
C13A C 1.2209(2) 0.8245(2) 0.19517(17) 0.0839(6) Uani 1 d
C5B C -0.7574(2) 0.1573(2) -0.59602(17) 0.0809(6) Uani 1 d
C15A C 1.3237(2) 0.9740(2) 0.15640(18) 0.0880(6) Uani 1 d
C26A C -0.1216(2) 0.6991(2) -0.1458(2) 0.0973(8) Uani 1 d
C12B C -0.1106(2) 0.2307(2) -0.40026(18) 0.0820(6) Uani 1 d
C14A C 1.3281(2) 0.8838(2) 0.18569(17) 0.0860(6) Uani 1 d
C22B C -1.2151(2) 0.1780(2) -0.64745(19) 0.0909(7) Uani 1 d
C4A C 0.4876(2) 0.6295(2) 0.1158(2) 0.0850(6) Uani 1 d
C26B C -1.2838(2) 0.3487(3) -0.62254(19) 0.0917(7) Uani 1 d
C3B C -0.6417(2) 0.0704(2) -0.5041(2) 0.0904(7) Uani 1 d
C25B C -1.4037(3) 0.2951(3) -0.6358(2) 0.1097(10) Uani 1 d
C14B C 0.1067(3) 0.2402(3) -0.3595(2) 0.1056(9) Uani 1 d
C4B C -0.7305(2) 0.0620(2) -0.5809(2) 0.0924(7) Uani 1 d
C16B C 0.0151(2) 0.3924(3) -0.2840(2) 0.1001(8) Uani 1 d
C22A C -0.0219(2) 0.6359(2) -0.0270(2) 0.0912(7) Uani 1 d
C13B C -0.0074(3) 0.1824(3) -0.4114(2) 0.0974(7) Uani 1 d
C24A C -0.2388(3) 0.6301(3) -0.0455(4) 0.1232(13) Uani 1 d
C24B C -1.4302(3) 0.1844(3) -0.6554(2) 0.1116(10) Uani 1 d
C23B C -1.3368(3) 0.1254(3) -0.6623(2) 0.1076(9) Uani 1 d
C23A C -0.1337(3) 0.6107(3) -0.0013(3) 0.1147(10) Uani 1 d
C25A C -0.2343(3) 0.6729(3) -0.1172(4) 0.1192(13) Uani 1 d
C15B C 0.1180(3) 0.3447(3) -0.2964(3) 0.1199(11) Uani 1 d

loop_
_atom_site_aniso_label
_atom_site_aniso_U_11
_atom_site_aniso_U_22
_atom_site_aniso_U_33
_atom_site_aniso_U_23
_atom_site_aniso_U_13
_atom_site_aniso_U_12
C10A 0.0622(11) 0.0701(11) 0.0859(13) 0.0298(10) 0.0105(9) 0.0057(8)
C1A 0.0480(8) 0.0760(10) 0.0766(11) 0.0301(9) 0.0151(7) 0.0191(7)
C9A 0.0605(10) 0.0681(10) 0.0832(12) 0.0273(9) 0.0121(9) 0.0087(8)
C11B 0.0628(10) 0.0798(12) 0.0794(12) 0.0411(10) 0.0071(8) 0.0086(8)
C20B 0.0736(12) 0.0833(13) 0.0763(12) 0.0336(10) 0.0026(9) 0.0156(10)
C11A 0.0577(10) 0.0736(10) 0.0693(10) 0.0212(8) 0.0124(8) 0.0047(8)
C9B 0.0629(10) 0.0708(11) 0.0761(11) 0.0316(9) 0.0072(8) 0.0090(8)
C6A 0.0504(9) 0.0792(11) 0.0758(11) 0.0289(9) 0.0176(8) 0.0188(8)
C2A 0.0534(9) 0.0869(12) 0.0798(12) 0.0338(10) 0.0110(8) 0.0184(9)
C19A 0.0593(10) 0.0828(12) 0.0682(11) 0.0248(9) 0.0076(8) 0.0134(8)
C10B 0.0689(11) 0.0687(11) 0.0807(12) 0.0331(10) 0.0027(9) 0.0075(8)
C20A 0.0613(11) 0.0821(12) 0.0727(11) 0.0197(10) 0.0035(9) 0.0130(9)
C7A 0.0577(10) 0.0795(12) 0.0884(13) 0.0371(10) 0.0106(9) 0.0193(9)
C21B 0.0684(11) 0.0910(13) 0.0641(10) 0.0262(9) 0.0056(8) 0.0136(10)
C7B 0.0652(11) 0.0726(11) 0.0789(12) 0.0299(9) 0.0108(9) 0.0211(9)
C6B 0.0555(9) 0.0820(11) 0.0717(11) 0.0281(9) 0.0181(8) 0.0115(8)
C19B 0.0717(12) 0.0855(13) 0.0776(12) 0.0403(10) 0.0068(9) 0.0123(10)
C3A 0.0643(11) 0.1034(16) 0.0934(14) 0.0522(13) 0.0173(10) 0.0248(11)
C1B 0.0542(9) 0.0743(10) 0.0764(11) 0.0295(9) 0.0188(8) 0.0153(8)
C17A 0.0585(10) 0.0978(14) 0.0746(11) 0.0347(10) 0.0160(9) 0.0158(9)
C12A 0.0620(11) 0.0860(13) 0.0814(12) 0.0345(10) 0.0169(9) 0.0086(9)
C17B 0.0651(11) 0.0865(13) 0.0793(12) 0.0390(10) 0.0098(9) 0.0044(9)
C21A 0.0558(10) 0.0717(11) 0.0867(13) 0.0068(10) 0.0053(9) 0.0103(8)
C18B 0.0752(13) 0.0870(13) 0.0844(13) 0.0459(11) 0.0034(10) 0.0089(10)
C8A 0.0663(11) 0.0707(11) 0.0896(13) 0.0336(10) 0.0105(9) 0.0099(9)
C8B 0.0707(11) 0.0682(11) 0.0783(12) 0.0276(9) 0.0043(9) 0.0112(9)
C16A 0.0642(11) 0.0828(13) 0.0878(13) 0.0302(11) 0.0174(10) 0.0009(9)
C18A 0.0646(11) 0.0964(14) 0.0675(11) 0.0300(10) 0.0101(8) 0.0147(10)
C5A 0.0579(10) 0.0807(12) 0.0954(14) 0.0314(11) 0.0131(10) 0.0121(9)
C2B 0.0621(11) 0.0799(12) 0.0954(15) 0.0346(11) 0.0194(10) 0.0202(9)
C13A 0.0814(14) 0.0979(15) 0.0835(14) 0.0389(12) 0.0220(11) 0.0277(12)
C5B 0.0655(11) 0.0896(14) 0.0809(13) 0.0202(11) 0.0160(10) 0.0106(10)
C15A 0.0610(12) 0.1082(17) 0.0908(15) 0.0287(13) 0.0224(10) 0.0061(11)
C26A 0.0628(13) 0.0861(15) 0.117(2) 0.0080(14) -0.0049(13) 0.0123(10)
C12B 0.0694(12) 0.0927(14) 0.0844(13) 0.0314(11) 0.0140(10) 0.0140(10)
C14A 0.0653(12) 0.1160(18) 0.0801(13) 0.0303(12) 0.0214(10) 0.0274(12)
C22B 0.0809(15) 0.0926(15) 0.0940(16) 0.0302(13) 0.0074(12) 0.0120(12)
C4A 0.0697(12) 0.0862(14) 0.1132(18) 0.0525(13) 0.0197(11) 0.0146(10)
C26B 0.0796(15) 0.1070(19) 0.0865(15) 0.0267(13) 0.0141(11) 0.0274(13)
C3B 0.0800(14) 0.0697(12) 0.125(2) 0.0324(13) 0.0288(14) 0.0194(10)
C25B 0.0744(16) 0.142(3) 0.0994(18) 0.0181(17) 0.0217(13) 0.0255(17)
C14B 0.0758(16) 0.145(3) 0.120(2) 0.064(2) 0.0307(15) 0.0420(17)
C4B 0.0774(14) 0.0773(13) 0.1076(18) 0.0110(12) 0.0229(13) 0.0087(11)
C16B 0.0693(14) 0.1006(18) 0.119(2) 0.0339(16) -0.0058(13) 0.0096(12)
C22A 0.0740(14) 0.0879(14) 0.1066(18) 0.0241(13) 0.0249(12) 0.0115(11)
C13B 0.0923(17) 0.1118(19) 0.0987(17) 0.0381(15) 0.0321(14) 0.0340(15)
C24A 0.0786(19) 0.0838(17) 0.179(4) 0.000(2) 0.045(2) 0.0057(13)
C24B 0.0736(16) 0.152(3) 0.0922(17) 0.0225(18) 0.0232(13) 0.0034(17)
C23B 0.102(2) 0.103(2) 0.1016(19) 0.0257(16) 0.0117(15) -0.0060(16)
C23A 0.0905(19) 0.0967(18) 0.148(3) 0.0224(18) 0.0504(19) 0.0065(14)
C25A 0.0584(13) 0.0868(17) 0.170(3) -0.008(2) -0.0010(17) 0.0174(12)
C15B 0.0612(14) 0.141(3) 0.150(3) 0.046(2) 0.0000(16) 0.0216(15)

loop_
_atom_type_symbol
_atom_type_description
_atom_type_scat_dispersion_real
_atom_type_scat_dispersion_imag
_atom_type_scat_source
C C 0.0181 0.0091 'International Tables Vol C Tables 4.2.6.8 and 6.1.1.4'
H H 0 0 'International Tables Vol C Tables 4.2.6.8 and 6.1.1.4'

loop_
_geom_angle_atom_site_label_1
_geom_angle_atom_site_label_2
_geom_angle_atom_site_label_3
_geom_angle
C9A C10A C11A 127.95(19)
C9A C10A H10A 118.4(13)
C11A C10A H10A 113.7(13)
C2A C1A C6A 118.88(18)
C2A C1A C7A 120.81(18)
C6A C1A C7A 120.21(17)
C10A C9A C8A 122.58(19)
C10A C9A H9A 119.4(14)
C8A C9A H9A 118.0(14)
C12B C11B C16B 117.7(2)
C12B C11B C10B 123.16(19)
C16B C11B C10B 119.1(2)
C19B C20B C21B 127.2(2)
C19B C20B H20B 114.2(17)
C21B C20B H20B 118.6(17)
C12A C11A C16A 117.6(2)
C12A C11A C10A 123.33(18)
C16A C11A C10A 119.04(19)
C10B C9B C8B 122.7(2)
C10B C9B H9B 120.6(13)
C8B C9B H9B 116.6(13)
C5A C6A C1A 118.94(19)
C5A C6A C17A 121.4(2)
C1A C6A C17A 119.59(18)
C3A C2A C1A 121.4(2)
C3A C2A H2A 118.5(13)
C1A C2A H2A 119.9(13)
C20A C19A C18A 122.6(2)
C20A C19A H19A 118.0(14)
C18A C19A H19A 119.1(14)
C9B C10B C11B 127.1(2)
C9B C10B H10B 121.5(15)
C11B C10B H10B 111.5(15)
C19A C20A C21A 127.1(2)
C19A C20A H20A 115.6(15)
C21A C20A H20A 117.2(15)
C8A C7A C1A 127.60(18)
C8A C7A H7A 117.7(14)
C1A C7A H7A 114.6(14)
C22B C21B C26B 117.0(2)
C22B C21B C20B 123.6(2)
C26B C21B C20B 119.4(2)
C8B C7B C1B 127.97(19)
C8B C7B H7B 117.9(14)
C1B C7B H7B 114.1(14)
C5B C6B C1B 119.3(2)
C5B C6B C17B 121.6(2)
C1B C6B C17B 119.06(19)
C20B C19B C18B 122.8(2)
C20B C19B H19B 116.0(14)
C18B C19B H19B 121.2(14)
C4A C3A C2A 119.7(2)
C4A C3A H3A 120.4(14)
C2A C3A H3A 119.9(14)
C2B C1B C6B 118.1(2)
C2B C1B C7B 121.35(19)
C6B C1B C7B 120.39(18)
C18A C17A C6A 127.5(2)
C18A C17A H17A 116.4(13)
C6A C17A H17A 116.0(12)
C13A C12A C11A 120.9(2)
C13A C12A H12A 120.5(16)
C11A C12A H12A 118.6(16)
C18B C17B C6B 127.6(2)
C18B C17B H17B 116.8(14)
C6B C17B H17B 115.5(14)
C22A C21A C26A 117.8(2)
C22A C21A C20A 123.0(2)
C26A C21A C20A 119.2(3)
C17B C18B C19B 128.5(2)
C17B C18B H18B 119.7(17)
C19B C18B H18B 111.8(17)
C7A C8A C9A 128.70(19)
C7A C8A H8A 117.3(15)
C9A C8A H8A 113.8(15)
C7B C8B C9B 127.3(2)
C7B C8B H8B 118.2(14)
C9B C8B H8B 114.4(14)
C15A C16A C11A 121.1(2)
C15A C16A H16A 119.8(16)
C11A C16A H16A 119.1(16)
C17A C18A C19A 128.0(2)
C17A C18A H18A 117.2(13)
C19A C18A H18A 114.8(13)
C4A C5A C6A 121.1(2)
C4A C5A H5A 119.8(15)
C6A C5A H5A 118.9(15)
C3B C2B C1B 121.3(2)
C3B C2B H2B 122.7(15)
C1B C2B H2B 115.9(15)
C14A C13A C12A 120.4(2)
C14A C13A H13A 119.7(17)
C12A C13A H13A 119.9(17)
C4B C5B C6B 121.2(2)
C4B C5B H5B 120.3(15)
C6B C5B H5B 118.4(15)
C14A C15A C16A 120.2(2)
C14A C15A H15A 121.8(18)
C16A C15A H15A 117.9(18)
C21A C26A C25A 119.3(4)
C21A C26A H26A 115.7(16)
C25A C26A H26A 124.8(16)
C11B C12B C13B 121.0(2)
C11B C12B H12B 121.8(17)
C13B C12B H12B 117.2(17)
C15A C14A C13A 119.7(2)
C15A C14A H14A 121.8(17)
C13A C14A H14A 118.3(17)
C23B C22B C21B 120.1(3)
C23B C22B H22B 121.3(15)
C21B C22B H22B 118.6(15)
C3A C4A C5A 120.0(2)
C3A C4A H4A 120.7(16)
C5A C4A H4A 119.3(16)
C25B C26B C21B 121.8(3)
C25B C26B H26B 122(2)
C21B C26B H26B 116(2)
C2B C3B C4B 120.4(2)
C2B C3B H3B 118.7(17)
C4B C3B H3B 120.7(17)
C24B C25B C26B 120.3(3)
C24B C25B H25B 120(2)
C26B C25B H25B 120(2)
C15B C14B C13B 119.6(3)
C15B C14B H14B 122(2)
C13B C14B H14B 118(2)
C3B C4B C5B 119.7(2)
C3B C4B H4B 122.9(17)
C5B C4B H4B 117.3(17)
C15B C16B C11B 121.1(3)
C15B C16B H16B 118.7(19)
C11B C16B H16B 120.2(19)
C23A C22A C21A 121.2(3)
C23A C22A H22A 121.9(19)
C21A C22A H22A 116.7(19)
C14B C13B C12B 120.2(3)
C14B C13B H13B 118.2(19)
C12B C13B H13B 121.6(19)
C23A C24A C25A 119.4(3)
C23A C24A H24A 119(2)
C25A C24A H24A 122(2)
C25B C24B C23B 119.5(3)
C25B C24B H24B 120(2)
C23B C24B H24B 120(2)
C24B C23B C22B 121.2(3)
C24B C23B H23B 127(2)
C22B C23B H23B 111(2)
C24A C23A C22A 121.0(4)
C24A C23A H23A 113(2)
C22A C23A H23A 125(3)
C24A C25A C26A 121.2(3)
C24A C25A H25A 133(3)
C26A C25A H25A 106(3)
C14B C15B C16B 120.5(3)
C14B C15B H15B 121(3)
C16B C15B H15B 118(3)

loop_
_geom_bond_atom_site_label_1
_geom_bond_atom_site_label_2
_geom_bond_distance
C10A C9A 1.334(3)
C10A C11A 1.464(3)
C10A H10A 0.97(2)
C1A C2A 1.394(3)
C1A C6A 1.407(3)
C1A C7A 1.471(3)
C9A C8A 1.440(3)
C9A H9A 0.98(3)
C11B C12B 1.382(3)
C11B C16B 1.387(3)
C11B C10B 1.464(3)
C20B C19B 1.338(3)
C20B C21B 1.458(3)
C20B H20B 0.96(3)
C11A C12A 1.392(3)
C11A C16A 1.395(3)
C9B C10B 1.334(3)
C9B C8B 1.446(3)
C9B H9B 1.01(2)
C6A C5A 1.389(3)
C6A C17A 1.476(3)
C2A C3A 1.379(3)
C2A H2A 1.00(2)
C19A C20A 1.339(3)
C19A C18A 1.446(3)
C19A H19A 0.98(2)
C10B H10B 0.96(3)
C20A C21A 1.461(3)
C20A H20A 0.98(3)
C7A C8A 1.340(3)
C7A H7A 0.99(2)
C21B C22B 1.386(4)
C21B C26B 1.393(3)
C7B C8B 1.340(3)
C7B C1B 1.460(3)
C7B H7B 0.98(2)
C6B C5B 1.390(3)
C6B C1B 1.417(3)
C6B C17B 1.474(3)
C19B C18B 1.436(3)
C19B H19B 0.97(2)
C3A C4A 1.378(4)
C3A H3A 1.01(2)
C1B C2B 1.400(3)
C17A C18A 1.341(3)
C17A H17A 1.04(2)
C12A C13A 1.380(3)
C12A H12A 0.92(3)
C17B C18B 1.343(3)
C17B H17B 0.97(2)
C21A C22A 1.392(4)
C21A C26A 1.394(3)
C18B H18B 0.99(3)
C8A H8A 0.97(3)
C8B H8B 1.02(2)
C16A C15A 1.383(3)
C16A H16A 0.97(3)
C18A H18A 0.99(2)
C5A C4A 1.386(3)
C5A H5A 1.01(3)
C2B C3B 1.377(3)
C2B H2B 0.92(2)
C13A C14A 1.379(3)
C13A H13A 1.01(3)
C5B C4B 1.381(4)
C5B H5B 0.99(3)
C15A C14A 1.371(4)
C15A H15A 1.01(3)
C26A C25A 1.416(5)
C26A H26A 0.94(2)
C12B C13B 1.388(4)
C12B H12B 0.99(3)
C14A H14A 1.02(3)
C22B C23B 1.386(4)
C22B H22B 1.00(3)
C4A H4A 0.96(3)
C26B C25B 1.376(4)
C26B H26B 0.93(3)
C3B C4B 1.377(4)
C3B H3B 0.94(3)
C25B C24B 1.346(5)
C25B H25B 1.05(4)
C14B C15B 1.362(5)
C14B C13B 1.373(4)
C14B H14B 1.00(4)
C4B H4B 1.03(3)
C16B C15B 1.383(4)
C16B H16B 1.01(3)
C22A C23A 1.382(4)
C22A H22A 1.04(3)
C13B H13B 1.01(3)
C24A C23A 1.358(6)
C24A C25A 1.359(6)
C24A H24A 1.06(5)
C24B C23B 1.368(5)
C24B H24B 1.02(4)
C23B H23B 0.89(4)
C23A H23A 1.05(5)
C25A H25A 0.90(4)
C15B H15B 0.94(4)

loop_
_geom_torsion_atom_site_label_1
_geom_torsion_atom_site_label_2
_geom_torsion_atom_site_label_3
_geom_torsion_atom_site_label_4
_geom_torsion
C11A C10A C9A C8A -177.9(2)
C9A C10A C11A C12A -10.3(4)
C9A C10A C11A C16A 169.2(2)
C2A C1A C6A C5A -1.4(3)
C7A C1A C6A C5A -177.75(18)
C2A C1A C6A C17A -178.88(18)
C7A C1A C6A C17A 4.7(3)
C6A C1A C2A C3A -0.1(3)
C7A C1A C2A C3A 176.2(2)
C8B C9B C10B C11B -178.43(19)
C12B C11B C10B C9B -6.4(3)
C16B C11B C10B C9B 174.1(2)
C18A C19A C20A C21A -178.1(2)
C2A C1A C7A C8A 44.1(3)
C6A C1A C7A C8A -139.6(2)
C19B C20B C21B C22B -18.5(4)
C19B C20B C21B C26B 162.8(2)
C21B C20B C19B C18B 178.8(2)
C1A C2A C3A C4A 1.2(3)
C5B C6B C1B C2B -2.2(3)
C17B C6B C1B C2B 179.90(18)
C5B C6B C1B C7B -178.21(19)
C17B C6B C1B C7B 3.9(3)
C8B C7B C1B C2B 43.9(3)
C8B C7B C1B C6B -140.1(2)
C5A C6A C17A C18A 43.2(3)
C1A C6A C17A C18A -139.3(2)
C16A C11A C12A C13A -0.9(3)
C10A C11A C12A C13A 178.6(2)
C5B C6B C17B C18B 43.8(3)
C1B C6B C17B C18B -138.3(2)
C19A C20A C21A C22A -15.4(4)
C19A C20A C21A C26A 164.8(2)
C6B C17B C18B C19B 2.6(4)
C20B C19B C18B C17B 177.9(2)
C1A C7A C8A C9A 5.5(4)
C10A C9A C8A C7A 177.3(2)
C1B C7B C8B C9B 5.6(4)
C10B C9B C8B C7B -175.1(2)
C12A C11A C16A C15A 0.8(3)
C10A C11A C16A C15A -178.7(2)
C6A C17A C18A C19A 4.3(4)
C20A C19A C18A C17A -179.7(2)
C1A C6A C5A C4A 1.8(3)
C17A C6A C5A C4A 179.3(2)
C6B C1B C2B C3B 1.0(3)
C7B C1B C2B C3B 177.0(2)
C11A C12A C13A C14A 0.7(4)
C1B C6B C5B C4B 1.9(3)
C17B C6B C5B C4B 179.8(2)
C11A C16A C15A C14A -0.6(4)
C22A C21A C26A C25A 1.6(4)
C20A C21A C26A C25A -178.5(2)
C16B C11B C12B C13B 0.5(4)
C10B C11B C12B C13B -178.9(2)
C16A C15A C14A C13A 0.4(4)
C12A C13A C14A C15A -0.5(4)
C26B C21B C22B C23B -1.2(4)
C20B C21B C22B C23B -179.9(2)
C2A C3A C4A C5A -0.8(4)
C6A C5A C4A C3A -0.7(4)
C22B C21B C26B C25B 2.4(4)
C20B C21B C26B C25B -178.8(2)
C1B C2B C3B C4B 0.4(4)
C21B C26B C25B C24B -1.8(5)
C2B C3B C4B C5B -0.7(4)
C6B C5B C4B C3B -0.5(4)
C12B C11B C16B C15B 0.5(4)
C10B C11B C16B C15B 180.0(3)
C26A C21A C22A C23A -1.3(4)
C20A C21A C22A C23A 178.9(2)
C15B C14B C13B C12B 0.6(5)
C11B C12B C13B C14B -1.1(4)
C26B C25B C24B C23B -0.2(5)
C25B C24B C23B C22B 1.4(5)
C21B C22B C23B C24B -0.7(5)
C25A C24A C23A C22A 1.3(5)
C21A C22A C23A C24A -0.2(5)
C23A C24A C25A C26A -0.9(5)
C21A C26A C25A C24A -0.6(4)
C13B C14B C15B C16B 0.5(6)
C11B C16B C15B C14B -1.1(6)
